data_4027180
loop_
_publ_author_name
'Kyle M. Schmid'
'Lasse Jensen'
'Scott T. Phillips'

_publ_section_title
;
 A Self-Immolative Spacer That Enables Tunable Controlled Release of
 Phenols under Neutral Conditions
;
_journal_name_full 'Journal of Organic Chemistry'
_journal_page_first 4363
_journal_page_last 4374
_journal_paper_doi 10.1021/jo300400q
_journal_volume 77
_journal_year 2012
_chemical_formula_moiety 'C25 H32 N O7'
_chemical_formula_sum 'C25 H32 N O7'
_chemical_formula_weight 458.52
_chemical_name_systematic
; 
 ? 
;
_space_group_IT_number 14
_symmetry_cell_setting monoclinic
_symmetry_space_group_name_Hall '-P 2ybc'
_symmetry_space_group_name_H-M 'P 1 21/c 1'
_atom_sites_solution_hydrogens geom
_atom_sites_solution_primary direct
_atom_sites_solution_secondary difmap
_audit_creation_method SHELXL-97
_cell_angle_alpha 90.00
_cell_angle_beta 93.044(8)
_cell_angle_gamma 90.00
_cell_formula_units_Z 4
_cell_length_a 8.584(4)
_cell_length_b 9.358(4)
_cell_length_c 30.734(13)
_cell_measurement_reflns_used 3910
_cell_measurement_temperature 298(2)
_cell_measurement_theta_max 26.685
_cell_measurement_theta_min 2.275
_cell_volume 2465.4(19)
_computing_cell_refinement 'Bruker SMART'
_computing_data_collection 'Bruker SMART'
_computing_data_reduction 'Bruker SAINT'
_computing_molecular_graphics 'Bruker SHELXTL'
_computing_publication_material 'Bruker SHELXTL'
_computing_structure_refinement 'SHELXL-97 (Sheldrick, 1997)'
_computing_structure_solution 'SHELXS-97 (Sheldrick, 1990)'
_diffrn_ambient_temperature 298(2)
_diffrn_measured_fraction_theta_full 0.981
_diffrn_measured_fraction_theta_max 0.981
_diffrn_measurement_device_type 'CCD area detector'
_diffrn_measurement_method 'phi and omega scans'
_diffrn_radiation_monochromator graphite
_diffrn_radiation_source 'fine-focus sealed tube'
_diffrn_radiation_type MoK\a
_diffrn_radiation_wavelength 0.71073
_diffrn_reflns_av_R_equivalents 0.0368
_diffrn_reflns_av_sigmaI/netI 0.0540
_diffrn_reflns_limit_h_max 11
_diffrn_reflns_limit_h_min -11
_diffrn_reflns_limit_k_max 12
_diffrn_reflns_limit_k_min -12
_diffrn_reflns_limit_l_max 37
_diffrn_reflns_limit_l_min -41
_diffrn_reflns_number 17617
_diffrn_reflns_theta_full 28.38
_diffrn_reflns_theta_max 28.38
_diffrn_reflns_theta_min 2.28
_exptl_absorpt_coefficient_mu 0.090
_exptl_absorpt_correction_T_max 0.9973
_exptl_absorpt_correction_T_min 0.9840
_exptl_absorpt_correction_type multi-scan
_exptl_absorpt_process_details SADABS
_exptl_crystal_colour colorless
_exptl_crystal_density_diffrn 1.235
_exptl_crystal_description plate
_exptl_crystal_F_000 980
_exptl_crystal_size_max 0.18
_exptl_crystal_size_mid 0.10
_exptl_crystal_size_min 0.03
_refine_diff_density_max 1.192
_refine_diff_density_min -0.364
_refine_diff_density_rms 0.056
_refine_ls_extinction_method none
_refine_ls_goodness_of_fit_ref 1.034
_refine_ls_hydrogen_treatment noref
_refine_ls_matrix_type full
_refine_ls_number_parameters 305
_refine_ls_number_reflns 6054
_refine_ls_number_restraints 0
_refine_ls_restrained_S_all 1.034
_refine_ls_R_factor_all 0.1099
_refine_ls_R_factor_gt 0.0756
_refine_ls_shift/su_max 0.004
_refine_ls_shift/su_mean 0.000
_refine_ls_structure_factor_coef Fsqd
_refine_ls_weighting_details 'calc w=1/[\s^2^(Fo^2^)+(0.1160P)^2^+0.9612P] where P=(Fo^2^+2Fc^2^)/3'
_refine_ls_weighting_scheme calc
_refine_ls_wR_factor_gt 0.2058
_refine_ls_wR_factor_ref 0.2326
_reflns_number_gt 3949
_reflns_number_total 6054
_reflns_threshold_expression >2sigma(I)
_cod_data_source_file jo300400q_si_002_4.cif
_cod_data_source_block compound20
_cod_original_cell_volume 2465.2(18)
_cod_database_code 4027180

loop_
_symmetry_equiv_pos_as_xyz
'x, y, z'
'-x, y+1/2, -z+1/2'
'-x, -y, -z'
'x, -y-1/2, z-1/2'

loop_
_atom_site_label
_atom_site_type_symbol
_atom_site_fract_x
_atom_site_fract_y
_atom_site_fract_z
_atom_site_U_iso_or_equiv
_atom_site_adp_type
_atom_site_occupancy
_atom_site_symmetry_multiplicity
_atom_site_calc_flag
_atom_site_refinement_flags
O6 O 0.57739(19) 0.54338(16) 0.19119(6) 0.0467(4) Uani 1 1 d .
O3 O 0.60989(19) 0.34816(18) 0.25624(5) 0.0468(4) Uani 1 1 d .
C5 C 0.6678(2) 0.1628(2) 0.20462(7) 0.0371(5) Uani 1 1 d .
O1 O 0.7799(2) -0.10256(18) 0.28295(6) 0.0501(4) Uani 1 1 d .
O4 O 0.7121(2) -0.01790(17) 0.15243(6) 0.0550(5) Uani 1 1 d .
C10 C 0.6368(2) 0.3045(2) 0.21475(7) 0.0368(5) Uani 1 1 d .
N1 N 0.6733(2) 0.0574(2) 0.23825(7) 0.0429(5) Uani 1 1 d .
C9 C 0.6188(2) 0.4051(2) 0.18140(7) 0.0366(5) Uani 1 1 d .
O5 O 0.6695(2) 0.1843(2) 0.08569(5) 0.0557(5) Uani 1 1 d .
C6 C 0.6821(3) 0.1221(2) 0.16142(8) 0.0408(5) Uani 1 1 d .
C8 C 0.6313(3) 0.3660(2) 0.13829(7) 0.0379(5) Uani 1 1 d .
C15 C 0.6007(3) 0.4705(3) 0.10176(8) 0.0441(5) Uani 1 1 d .
H15A H 0.5483 0.4229 0.0771 0.053 Uiso 1 1 calc R
H15B H 0.5339 0.5470 0.1111 0.053 Uiso 1 1 calc R
O7 O 0.7460(2) 0.5277(2) 0.08950(6) 0.0564(5) Uani 1 1 d .
C7 C 0.6651(3) 0.2239(2) 0.12850(7) 0.0403(5) Uani 1 1 d .
O2 O 0.9336(2) 0.0140(2) 0.23765(8) 0.0686(6) Uani 1 1 d .
C16 C 0.7439(3) 0.6274(3) 0.05671(8) 0.0466(6) Uani 1 1 d .
C1 C 0.8075(3) -0.0080(2) 0.25145(8) 0.0418(5) Uani 1 1 d .
C21 C 0.8845(3) 0.6981(3) 0.04985(8) 0.0499(6) Uani 1 1 d .
C2 C 0.9145(3) -0.1830(3) 0.29927(11) 0.0646(8) Uani 1 1 d .
H2A H 0.9938 -0.1175 0.3109 0.078 Uiso 1 1 calc R
H2B H 0.9576 -0.2353 0.2755 0.078 Uiso 1 1 calc R
C20 C 0.8784(4) 0.7990(3) 0.01654(10) 0.0682(8) Uani 1 1 d .
H20 H 0.9692 0.8483 0.0109 0.082 Uiso 1 1 calc R
C14 C 0.6976(3) 0.6279(3) 0.21223(10) 0.0593(7) Uani 1 1 d .
H14A H 0.7366 0.5804 0.2383 0.089 Uiso 1 1 calc R
H14B H 0.6562 0.7195 0.2196 0.089 Uiso 1 1 calc R
H14C H 0.7810 0.6405 0.1930 0.089 Uiso 1 1 calc R
C17 C 0.6090(4) 0.6584(3) 0.03174(9) 0.0607(7) Uani 1 1 d .
H17 H 0.5171 0.6103 0.0370 0.073 Uiso 1 1 calc R
C18 C 0.6094(5) 0.7596(4) -0.00087(10) 0.0749(10) Uani 1 1 d .
H18 H 0.5184 0.7801 -0.0175 0.090 Uiso 1 1 calc R
C22 C 1.0365(3) 0.6666(3) 0.07639(10) 0.0610(7) Uani 1 1 d .
C3 C 0.8741(5) -0.2829(4) 0.33316(12) 0.0836(11) Uani 1 1 d .
H3 H 0.9492 -0.3508 0.3414 0.100 Uiso 1 1 calc R
C11 C 0.7332(4) 0.3292(4) 0.28855(9) 0.0695(8) Uani 1 1 d .
H11A H 0.7108 0.2483 0.3064 0.104 Uiso 1 1 calc R
H11B H 0.7427 0.4133 0.3064 0.104 Uiso 1 1 calc R
H11C H 0.8292 0.3131 0.2747 0.104 Uiso 1 1 calc R
C13 C 0.8180(4) 0.1477(4) 0.07136(11) 0.0797(10) Uani 1 1 d .
H13A H 0.8845 0.2303 0.0729 0.120 Uiso 1 1 calc R
H13B H 0.8076 0.1145 0.0418 0.120 Uiso 1 1 calc R
H13C H 0.8628 0.0736 0.0896 0.120 Uiso 1 1 calc R
C12 C 0.5898(4) -0.0919(3) 0.12901(13) 0.0786(10) Uani 1 1 d .
H12A H 0.4985 -0.0923 0.1457 0.118 Uiso 1 1 calc R
H12B H 0.6217 -0.1885 0.1238 0.118 Uiso 1 1 calc R
H12C H 0.5667 -0.0450 0.1017 0.118 Uiso 1 1 calc R
C19 C 0.7446(5) 0.8293(4) -0.00843(11) 0.0820(11) Uani 1 1 d .
H19 H 0.7465 0.8973 -0.0304 0.098 Uiso 1 1 calc R
C23 C 1.0137(4) 0.6880(5) 0.12482(12) 0.0959(13) Uani 1 1 d .
H23A H 0.9768 0.7832 0.1297 0.144 Uiso 1 1 calc R
H23B H 1.1113 0.6739 0.1410 0.144 Uiso 1 1 calc R
H23C H 0.9387 0.6203 0.1343 0.144 Uiso 1 1 calc R
C25 C 1.1697(5) 0.7670(5) 0.06492(17) 0.1112(15) Uani 1 1 d .
H25A H 1.1997 0.7469 0.0359 0.167 Uiso 1 1 calc R
H25B H 1.2574 0.7525 0.0851 0.167 Uiso 1 1 calc R
H25C H 1.1352 0.8644 0.0666 0.167 Uiso 1 1 calc R
C24 C 1.0892(5) 0.5144(4) 0.06758(16) 0.0967(13) Uani 1 1 d .
H24A H 1.0107 0.4484 0.0761 0.145 Uiso 1 1 calc R
H24B H 1.1852 0.4955 0.0840 0.145 Uiso 1 1 calc R
H24C H 1.1047 0.5032 0.0371 0.145 Uiso 1 1 calc R
C4 C 0.7585(6) -0.2873(6) 0.35109(15) 0.1040(14) Uani 1 1 d .
H4A H 0.6794 -0.2220 0.3442 0.125 Uiso 1 1 calc R
H4B H 0.7450 -0.3562 0.3724 0.125 Uiso 1 1 calc R

loop_
_atom_site_aniso_label
_atom_site_aniso_U_11
_atom_site_aniso_U_22
_atom_site_aniso_U_33
_atom_site_aniso_U_23
_atom_site_aniso_U_13
_atom_site_aniso_U_12
O6 0.0456(9) 0.0302(8) 0.0639(11) -0.0067(7) -0.0008(8) 0.0044(6)
O3 0.0490(10) 0.0501(10) 0.0423(9) -0.0059(7) 0.0107(7) 0.0068(8)
C5 0.0336(11) 0.0327(10) 0.0455(12) 0.0041(9) 0.0078(9) 0.0005(8)
O1 0.0515(10) 0.0442(9) 0.0553(10) 0.0151(8) 0.0078(8) 0.0052(8)
O4 0.0675(12) 0.0342(9) 0.0631(11) -0.0088(8) 0.0015(9) 0.0086(8)
C10 0.0336(11) 0.0360(11) 0.0414(12) -0.0035(9) 0.0077(9) -0.0005(9)
N1 0.0392(10) 0.0381(10) 0.0524(12) 0.0110(9) 0.0102(8) 0.0032(8)
C9 0.0308(10) 0.0303(10) 0.0487(13) -0.0044(9) 0.0021(9) 0.0009(8)
O5 0.0706(12) 0.0560(11) 0.0401(10) -0.0075(8) -0.0009(8) 0.0083(9)
C6 0.0444(12) 0.0302(10) 0.0482(13) -0.0044(9) 0.0056(10) 0.0031(9)
C8 0.0356(11) 0.0353(11) 0.0424(12) 0.0037(9) 0.0006(9) -0.0001(9)
C15 0.0439(13) 0.0404(12) 0.0476(13) 0.0051(10) -0.0021(10) 0.0008(10)
O7 0.0461(10) 0.0620(11) 0.0604(11) 0.0275(9) -0.0044(8) -0.0050(8)
C7 0.0419(12) 0.0390(11) 0.0400(12) -0.0042(9) 0.0026(9) 0.0019(9)
O2 0.0419(10) 0.0738(13) 0.0913(15) 0.0325(11) 0.0138(10) 0.0020(9)
C16 0.0632(16) 0.0394(12) 0.0369(12) 0.0024(9) -0.0010(11) 0.0011(11)
C1 0.0437(13) 0.0357(11) 0.0463(13) 0.0037(9) 0.0058(10) -0.0009(9)
C21 0.0694(17) 0.0423(12) 0.0388(13) -0.0016(10) 0.0107(11) -0.0007(12)
C2 0.0602(17) 0.0533(16) 0.078(2) 0.0182(14) -0.0170(14) 0.0008(13)
C20 0.096(2) 0.0537(16) 0.0567(17) 0.0102(13) 0.0192(16) -0.0064(16)
C14 0.0585(16) 0.0405(13) 0.079(2) -0.0123(13) 0.0068(14) -0.0073(12)
C17 0.0733(19) 0.0550(16) 0.0520(15) 0.0082(12) -0.0143(13) -0.0001(14)
C18 0.106(3) 0.0626(18) 0.0537(17) 0.0097(15) -0.0237(17) 0.0091(19)
C22 0.0565(16) 0.0641(18) 0.0629(17) 0.0050(14) 0.0085(13) -0.0082(13)
C3 0.080(2) 0.088(3) 0.081(2) 0.025(2) -0.016(2) -0.011(2)
C11 0.073(2) 0.087(2) 0.0476(16) -0.0105(15) -0.0037(14) 0.0089(17)
C13 0.088(2) 0.096(3) 0.0576(18) -0.0177(17) 0.0224(16) 0.014(2)
C12 0.092(2) 0.0439(15) 0.099(3) -0.0160(16) 0.0004(19) -0.0108(16)
C19 0.132(3) 0.0608(19) 0.0529(18) 0.0239(15) 0.0032(19) 0.006(2)
C23 0.077(2) 0.141(4) 0.067(2) -0.010(2) -0.0136(18) -0.022(2)
C25 0.078(3) 0.113(3) 0.144(4) 0.032(3) 0.014(3) -0.027(2)
C24 0.078(2) 0.083(3) 0.128(4) 0.001(2) -0.006(2) 0.018(2)
C4 0.093(3) 0.125(4) 0.095(3) 0.015(3) 0.005(2) 0.020(3)

loop_
_atom_type_symbol
_atom_type_description
_atom_type_scat_dispersion_real
_atom_type_scat_dispersion_imag
_atom_type_scat_source
C C 0.0033 0.0016 'International Tables Vol C Tables 4.2.6.8 and 6.1.1.4'
H H 0.0000 0.0000 'International Tables Vol C Tables 4.2.6.8 and 6.1.1.4'
N N 0.0061 0.0033 'International Tables Vol C Tables 4.2.6.8 and 6.1.1.4'
O O 0.0106 0.0060 'International Tables Vol C Tables 4.2.6.8 and 6.1.1.4'

loop_
_geom_angle_atom_site_label_1
_geom_angle_atom_site_label_2
_geom_angle_atom_site_label_3
_geom_angle
C9 O6 C14 115.44(18)
C10 O3 C11 117.12(19)
C10 C5 C6 120.1(2)
C10 C5 N1 119.7(2)
C6 C5 N1 119.98(19)
C1 O1 C2 115.2(2)
C6 O4 C12 115.4(2)
O3 C10 C5 122.5(2)
O3 C10 C9 117.70(19)
C5 C10 C9 119.6(2)
C1 N1 C5 121.77(18)
O6 C9 C8 119.4(2)
O6 C9 C10 119.5(2)
C8 C9 C10 120.95(19)
C7 O5 C13 115.8(2)
O4 C6 C7 121.5(2)
O4 C6 C5 118.8(2)
C7 C6 C5 119.6(2)
C9 C8 C7 119.0(2)
C9 C8 C15 121.6(2)
C7 C8 C15 119.3(2)
O7 C15 C8 108.73(18)
O7 C15 H15A 109.9
C8 C15 H15A 109.9
O7 C15 H15B 109.9
C8 C15 H15B 109.9
H15A C15 H15B 108.3
C16 O7 C15 118.12(19)
O5 C7 C6 120.4(2)
O5 C7 C8 118.7(2)
C6 C7 C8 120.7(2)
O7 C16 C17 121.8(2)
O7 C16 C21 117.0(2)
C17 C16 C21 121.2(2)
O2 C1 O1 124.4(2)
O2 C1 N1 126.0(2)
O1 C1 N1 109.64(19)
C20 C21 C16 115.6(3)
C20 C21 C22 121.4(3)
C16 C21 C22 123.0(2)
O1 C2 C3 111.5(3)
O1 C2 H2A 109.3
C3 C2 H2A 109.3
O1 C2 H2B 109.3
C3 C2 H2B 109.3
H2A C2 H2B 108.0
C19 C20 C21 123.2(3)
C19 C20 H20 118.4
C21 C20 H20 118.4
O6 C14 H14A 109.5
O6 C14 H14B 109.5
H14A C14 H14B 109.5
O6 C14 H14C 109.5
H14A C14 H14C 109.5
H14B C14 H14C 109.5
C18 C17 C16 120.8(3)
C18 C17 H17 119.6
C16 C17 H17 119.6
C19 C18 C17 119.2(3)
C19 C18 H18 120.4
C17 C18 H18 120.4
C24 C22 C23 110.5(3)
C24 C22 C21 109.8(3)
C23 C22 C21 110.2(3)
C24 C22 C25 107.4(3)
C23 C22 C25 106.2(3)
C21 C22 C25 112.6(3)
C4 C3 C2 127.2(4)
C4 C3 H3 116.4
C2 C3 H3 116.4
O3 C11 H11A 109.5
O3 C11 H11B 109.5
H11A C11 H11B 109.5
O3 C11 H11C 109.5
H11A C11 H11C 109.5
H11B C11 H11C 109.5
O5 C13 H13A 109.5
O5 C13 H13B 109.5
H13A C13 H13B 109.5
O5 C13 H13C 109.5
H13A C13 H13C 109.5
H13B C13 H13C 109.5
O4 C12 H12A 109.5
O4 C12 H12B 109.5
H12A C12 H12B 109.5
O4 C12 H12C 109.5
H12A C12 H12C 109.5
H12B C12 H12C 109.5
C18 C19 C20 120.0(3)
C18 C19 H19 120.0
C20 C19 H19 120.0
C22 C23 H23A 109.5
C22 C23 H23B 109.5
H23A C23 H23B 109.5
C22 C23 H23C 109.5
H23A C23 H23C 109.5
H23B C23 H23C 109.5
C22 C25 H25A 109.5
C22 C25 H25B 109.5
H25A C25 H25B 109.5
C22 C25 H25C 109.5
H25A C25 H25C 109.5
H25B C25 H25C 109.5
C22 C24 H24A 109.5
C22 C24 H24B 109.5
H24A C24 H24B 109.5
C22 C24 H24C 109.5
H24A C24 H24C 109.5
H24B C24 H24C 109.5
C3 C4 H4A 120.0
C3 C4 H4B 120.0
H4A C4 H4B 120.0

loop_
_geom_bond_atom_site_label_1
_geom_bond_atom_site_label_2
_geom_bond_distance
O6 C9 1.380(3)
O6 C14 1.427(3)
O3 C10 1.370(3)
O3 C11 1.424(3)
C5 C10 1.390(3)
C5 C6 1.393(3)
C5 N1 1.428(3)
O1 C1 1.342(3)
O1 C2 1.446(3)
O4 C6 1.366(3)
O4 C12 1.421(4)
C10 C9 1.394(3)
N1 C1 1.348(3)
C9 C8 1.384(3)
O5 C7 1.369(3)
O5 C13 1.413(4)
C6 C7 1.391(3)
C8 C7 1.398(3)
C8 C15 1.501(3)
C15 O7 1.427(3)
C15 H15A 0.9700
C15 H15B 0.9700
O7 C16 1.373(3)
O2 C1 1.202(3)
C16 C17 1.385(4)
C16 C21 1.402(4)
C21 C20 1.391(4)
C21 C22 1.530(4)
C2 C3 1.455(5)
C2 H2A 0.9700
C2 H2B 0.9700
C20 C19 1.377(5)
C20 H20 0.9300
C14 H14A 0.9600
C14 H14B 0.9600
C14 H14C 0.9600
C17 C18 1.379(4)
C17 H17 0.9300
C18 C19 1.362(5)
C18 H18 0.9300
C22 C24 1.524(5)
C22 C23 1.525(5)
C22 C25 1.535(5)
C3 C4 1.161(5)
C3 H3 0.9300
C11 H11A 0.9600
C11 H11B 0.9600
C11 H11C 0.9600
C13 H13A 0.9600
C13 H13B 0.9600
C13 H13C 0.9600
C12 H12A 0.9600
C12 H12B 0.9600
C12 H12C 0.9600
C19 H19 0.9300
C23 H23A 0.9600
C23 H23B 0.9600
C23 H23C 0.9600
C25 H25A 0.9600
C25 H25B 0.9600
C25 H25C 0.9600
C24 H24A 0.9600
C24 H24B 0.9600
C24 H24C 0.9600
C4 H4A 0.9300
C4 H4B 0.9300

loop_
_geom_torsion_atom_site_label_1
_geom_torsion_atom_site_label_2
_geom_torsion_atom_site_label_3
_geom_torsion_atom_site_label_4
_geom_torsion
C11 O3 C10 C5 62.1(3)
C11 O3 C10 C9 -123.5(3)
C6 C5 C10 O3 174.9(2)
N1 C5 C10 O3 -0.4(3)
C6 C5 C10 C9 0.6(3)
N1 C5 C10 C9 -174.76(19)
C10 C5 N1 C1 -111.9(2)
C6 C5 N1 C1 72.8(3)
C14 O6 C9 C8 -110.7(2)
C14 O6 C9 C10 73.7(3)
O3 C10 C9 O6 0.9(3)
C5 C10 C9 O6 175.48(19)
O3 C10 C9 C8 -174.55(19)
C5 C10 C9 C8 0.0(3)
C12 O4 C6 C7 -66.7(3)
C12 O4 C6 C5 113.0(3)
C10 C5 C6 O4 -179.8(2)
N1 C5 C6 O4 -4.4(3)
C10 C5 C6 C7 -0.1(3)
N1 C5 C6 C7 175.3(2)
O6 C9 C8 C7 -176.6(2)
C10 C9 C8 C7 -1.2(3)
O6 C9 C8 C15 0.0(3)
C10 C9 C8 C15 175.4(2)
C9 C8 C15 O7 97.0(3)
C7 C8 C15 O7 -86.4(3)
C8 C15 O7 C16 -179.2(2)
C13 O5 C7 C6 -73.4(3)
C13 O5 C7 C8 111.5(3)
O4 C6 C7 O5 3.7(3)
C5 C6 C7 O5 -176.0(2)
O4 C6 C7 C8 178.6(2)
C5 C6 C7 C8 -1.1(3)
C9 C8 C7 O5 176.7(2)
C15 C8 C7 O5 0.1(3)
C9 C8 C7 C6 1.7(3)
C15 C8 C7 C6 -175.0(2)
C15 O7 C16 C17 -9.0(4)
C15 O7 C16 C21 170.3(2)
C2 O1 C1 O2 -1.8(4)
C2 O1 C1 N1 178.5(2)
C5 N1 C1 O2 0.9(4)
C5 N1 C1 O1 -179.5(2)
O7 C16 C21 C20 -179.7(2)
C17 C16 C21 C20 -0.4(4)
O7 C16 C21 C22 1.2(4)
C17 C16 C21 C22 -179.5(3)
C1 O1 C2 C3 -179.9(3)
C16 C21 C20 C19 0.1(4)
C22 C21 C20 C19 179.2(3)
O7 C16 C17 C18 179.6(3)
C21 C16 C17 C18 0.3(4)
C16 C17 C18 C19 0.1(5)
C20 C21 C22 C24 -114.1(3)
C16 C21 C22 C24 65.0(4)
C20 C21 C22 C23 124.0(3)
C16 C21 C22 C23 -56.9(4)
C20 C21 C22 C25 5.6(4)
C16 C21 C22 C25 -175.3(3)
O1 C2 C3 C4 -11.8(6)
C17 C18 C19 C20 -0.4(5)
C21 C20 C19 C18 0.4(5)

loop_
_cod_related_entry_id
_cod_related_entry_database
_cod_related_entry_code
1 ChemSpider 30659492
